data_7019926
loop_
_publ_author_name
'Rankin, Matthew A.'
'Cummins, Christopher C.'

_publ_section_title
;
 Terminal phosphinidene formation via tantalaziridine complexes.
;
_journal_issue 32
_journal_name_full 'Dalton transactions (Cambridge, England : 2003)'
_journal_page_first 9615
_journal_page_last 9618
_journal_paper_doi 10.1039/c2dt31082a
_journal_volume 41
_journal_year 2012
_chemical_formula_sum 'C51 H69 N3 P Ta'
_chemical_formula_weight 936.01
_chemical_name_common (Ar(tBuCH2)N)2(tBuC(H)NAr)TaPPh2
_chemical_name_systematic
;
?
;
_space_group_IT_number 2
_symmetry_cell_setting triclinic
_symmetry_space_group_name_Hall '-P 1'
_symmetry_space_group_name_H-M 'P -1'
_atom_sites_solution_hydrogens geom
_atom_sites_solution_primary direct
_atom_sites_solution_secondary difmap
_audit_creation_method SHELXL-97
_cell_angle_alpha 90.0170(10)
_cell_angle_beta 101.3980(10)
_cell_angle_gamma 103.3620(10)
_cell_formula_units_Z 2
_cell_length_a 10.9124(7)
_cell_length_b 11.6952(7)
_cell_length_c 19.3712(12)
_cell_measurement_reflns_used 9979
_cell_measurement_temperature 100(2)
_cell_measurement_theta_max 31.02
_cell_measurement_theta_min 2.42
_cell_volume 2355.1(3)
_computing_cell_refinement 'SAINT 7.46A (Bruker-AXS, 2009)'
_computing_data_collection 'APEX2 v2009.9.0 (Bruker-AXS, 2009)'
_computing_data_reduction 'SAINT 7.46A (Bruker-AXS, 2009)'
_computing_molecular_graphics 'Bruker SHELXTL'
_computing_publication_material 'Bruker SHELXTL'
_computing_structure_refinement 'SHELXL-97 (Sheldrick, 2008)'
_computing_structure_solution 'SHELXS-97 (Sheldrick, 2008)'
_diffrn_ambient_temperature 100(2)
_diffrn_detector_area_resol_mean 8.3
_diffrn_measured_fraction_theta_full 0.989
_diffrn_measured_fraction_theta_max 0.989
_diffrn_measurement_device_type 'Bruker Smart APEX CCD'
_diffrn_measurement_method '\f and \w scans'
_diffrn_radiation_monochromator graphite
_diffrn_radiation_source 'fine-focus sealed tube'
_diffrn_radiation_type MoK\a
_diffrn_radiation_wavelength 0.71073
_diffrn_reflns_av_R_equivalents 0.0433
_diffrn_reflns_av_sigmaI/netI 0.0434
_diffrn_reflns_limit_h_max 15
_diffrn_reflns_limit_h_min -15
_diffrn_reflns_limit_k_max 16
_diffrn_reflns_limit_k_min -16
_diffrn_reflns_limit_l_max 27
_diffrn_reflns_limit_l_min -27
_diffrn_reflns_number 51078
_diffrn_reflns_theta_full 30.03
_diffrn_reflns_theta_max 30.03
_diffrn_reflns_theta_min 1.79
_exptl_absorpt_coefficient_mu 2.403
_exptl_absorpt_correction_T_max 0.8218
_exptl_absorpt_correction_T_min 0.6855
_exptl_absorpt_correction_type multi-scan
_exptl_absorpt_process_details 'SADABS (Sheldrick, 2009)'
_exptl_crystal_colour orange
_exptl_crystal_density_diffrn 1.320
_exptl_crystal_density_method 'not measured'
_exptl_crystal_description block
_exptl_crystal_F_000 968
_exptl_crystal_size_max 0.17
_exptl_crystal_size_mid 0.09
_exptl_crystal_size_min 0.09
_refine_diff_density_max 1.585
_refine_diff_density_min -0.945
_refine_diff_density_rms 0.104
_refine_ls_extinction_method none
_refine_ls_goodness_of_fit_ref 1.045
_refine_ls_hydrogen_treatment mixed
_refine_ls_matrix_type full
_refine_ls_number_parameters 523
_refine_ls_number_reflns 13630
_refine_ls_number_restraints 1
_refine_ls_restrained_S_all 1.045
_refine_ls_R_factor_all 0.0357
_refine_ls_R_factor_gt 0.0278
_refine_ls_shift/su_max 0.009
_refine_ls_shift/su_mean 0.000
_refine_ls_structure_factor_coef Fsqd
_refine_ls_weighting_details 'calc w=1/[\s^2^(Fo^2^)+(0.0275P)^2^+0.6741P] where P=(Fo^2^+2Fc^2^)/3'
_refine_ls_weighting_scheme calc
_refine_ls_wR_factor_gt 0.0589
_refine_ls_wR_factor_ref 0.0613
_reflns_number_gt 12042
_reflns_number_total 13630
_reflns_threshold_expression >2sigma(I)
_cod_data_source_file c2dt31082a.txt
_cod_data_source_block 10245_mr
_cod_depositor_comments
;
The following automatic conversions were performed:

'_symmetry_cell_setting' value 'Triclinic' changed to 'triclinic'
according to /home/saulius/struct/CIF-dictionaries/cif_core.dic
dictionary named 'cif_core.dic' version 2.4.1 from 2010-06-29.

Automatic conversion script
Id: cif_fix_values 1891 2012-01-12 08:04:46Z andrius 
;
_cod_original_sg_symbol_H-M P-1
_cod_database_code 7019926

loop_
_symmetry_equiv_pos_as_xyz
'x, y, z'
'-x, -y, -z'

loop_
_atom_site_label
_atom_site_type_symbol
_atom_site_fract_x
_atom_site_fract_y
_atom_site_fract_z
_atom_site_U_iso_or_equiv
_atom_site_adp_type
_atom_site_occupancy
_atom_site_symmetry_multiplicity
_atom_site_calc_flag
_atom_site_refinement_flags
Ta1 Ta 0.582177(8) 1.677665(8) 0.218653(5) 0.01273(3) Uani 1 1 d .
P1 P 0.53013(6) 1.55711(5) 0.10358(3) 0.01577(11) Uani 1 1 d .
N1 N 0.68502(19) 1.84174(17) 0.23417(10) 0.0178(4) Uani 1 1 d .
N2 N 0.40034(18) 1.68196(17) 0.21726(10) 0.0162(4) Uani 1 1 d .
N3 N 0.67918(18) 1.59313(17) 0.28887(10) 0.0167(4) Uani 1 1 d .
C11 C 0.7490(2) 1.91278(19) 0.29475(11) 0.0157(4) Uani 1 1 d .
C12 C 0.8821(2) 1.9573(2) 0.31009(12) 0.0194(5) Uani 1 1 d .
H12 H 0.9322 1.9428 0.2776 0.023 Uiso 1 1 calc R
C13 C 0.9422(2) 2.0231(2) 0.37299(13) 0.0240(5) Uani 1 1 d .
C14 C 0.8679(3) 2.0463(2) 0.41938(13) 0.0263(5) Uani 1 1 d .
H14 H 0.9086 2.0916 0.4619 0.032 Uiso 1 1 calc R
C15 C 0.7349(3) 2.0045(2) 0.40484(13) 0.0240(5) Uani 1 1 d .
C16 C 0.6764(2) 1.9379(2) 0.34279(12) 0.0194(5) Uani 1 1 d .
H16 H 0.5856 1.9088 0.3326 0.023 Uiso 1 1 calc R
C17 C 0.7331(2) 1.8017(2) 0.17813(12) 0.0185(5) Uani 1 1 d D
H17 H 0.8209(18) 1.784(2) 0.1939(13) 0.022 Uiso 1 1 d D
C18 C 0.7315(2) 1.8723(2) 0.11064(12) 0.0177(4) Uani 1 1 d .
C21 C 0.3375(2) 1.6219(2) 0.26981(12) 0.0169(4) Uani 1 1 d .
C22 C 0.3845(2) 1.6612(2) 0.34037(12) 0.0196(5) Uani 1 1 d .
H22 H 0.4555 1.7272 0.3521 0.024 Uiso 1 1 calc R
C23 C 0.3284(3) 1.6046(2) 0.39375(13) 0.0245(5) Uani 1 1 d .
C24 C 0.2235(2) 1.5090(2) 0.37497(13) 0.0250(5) Uani 1 1 d .
H24 H 0.1841 1.4704 0.4109 0.030 Uiso 1 1 calc R
C25 C 0.1745(2) 1.4683(2) 0.30525(13) 0.0210(5) Uani 1 1 d .
C26 C 0.2332(2) 1.5250(2) 0.25277(12) 0.0185(5) Uani 1 1 d .
H26 H 0.2019 1.4972 0.2050 0.022 Uiso 1 1 calc R
C27 C 0.3183(2) 1.7237(2) 0.15760(12) 0.0188(5) Uani 1 1 d .
H27A H 0.2499 1.6552 0.1355 0.023 Uiso 1 1 calc R
H27B H 0.3715 1.7515 0.1223 0.023 Uiso 1 1 calc R
C28 C 0.2525(2) 1.8228(2) 0.17245(13) 0.0219(5) Uani 1 1 d .
C31 C 0.6317(2) 1.4684(2) 0.29433(11) 0.0156(4) Uani 1 1 d .
C32 C 0.5293(2) 1.4247(2) 0.32693(12) 0.0190(5) Uani 1 1 d .
H32 H 0.4879 1.4774 0.3453 0.023 Uiso 1 1 calc R
C33 C 0.4865(2) 1.3034(2) 0.33288(13) 0.0215(5) Uani 1 1 d .
C34 C 0.5492(2) 1.2280(2) 0.30680(13) 0.0215(5) Uani 1 1 d .
H34 H 0.5216 1.1458 0.3118 0.026 Uiso 1 1 calc R
C35 C 0.6517(2) 1.2696(2) 0.27332(12) 0.0193(5) Uani 1 1 d .
C36 C 0.6914(2) 1.3901(2) 0.26699(12) 0.0166(4) Uani 1 1 d .
H36 H 0.7603 1.4199 0.2437 0.020 Uiso 1 1 calc R
C37 C 0.8182(2) 1.6384(2) 0.31983(12) 0.0175(4) Uani 1 1 d .
H37A H 0.8440 1.7213 0.3073 0.021 Uiso 1 1 calc R
H37B H 0.8673 1.5932 0.2973 0.021 Uiso 1 1 calc R
C38 C 0.8592(2) 1.6331(2) 0.40070(13) 0.0221(5) Uani 1 1 d .
C41 C 0.6483(2) 1.4702(2) 0.09913(11) 0.0161(4) Uani 1 1 d .
C42 C 0.6084(2) 1.3545(2) 0.06947(12) 0.0191(5) Uani 1 1 d .
H42 H 0.5191 1.3200 0.0546 0.023 Uiso 1 1 calc R
C43 C 0.6966(2) 1.2901(2) 0.06158(13) 0.0219(5) Uani 1 1 d .
H43 H 0.6673 1.2113 0.0426 0.026 Uiso 1 1 calc R
C44 C 0.8278(2) 1.3396(2) 0.08115(14) 0.0247(5) Uani 1 1 d .
H44 H 0.8882 1.2954 0.0752 0.030 Uiso 1 1 calc R
C45 C 0.8695(2) 1.4541(2) 0.10955(13) 0.0227(5) Uani 1 1 d .
H45 H 0.9590 1.4887 0.1228 0.027 Uiso 1 1 calc R
C46 C 0.7809(2) 1.5191(2) 0.11889(12) 0.0187(5) Uani 1 1 d .
H46 H 0.8108 1.5972 0.1389 0.022 Uiso 1 1 calc R
C51 C 0.3840(2) 1.4440(2) 0.10873(11) 0.0156(4) Uani 1 1 d .
C52 C 0.3803(2) 1.3470(2) 0.15197(12) 0.0181(4) Uani 1 1 d .
H52 H 0.4574 1.3375 0.1817 0.022 Uiso 1 1 calc R
C53 C 0.1536(2) 1.3724(2) 0.06591(12) 0.0200(5) Uani 1 1 d .
H53 H 0.0760 1.3814 0.0365 0.024 Uiso 1 1 calc R
C54 C 0.1519(2) 1.2775(2) 0.10863(13) 0.0216(5) Uani 1 1 d .
H54 H 0.0736 1.2212 0.1085 0.026 Uiso 1 1 calc R
C55 C 0.2660(2) 1.2651(2) 0.15188(13) 0.0218(5) Uani 1 1 d .
H55 H 0.2654 1.2002 0.1814 0.026 Uiso 1 1 calc R
C56 C 0.2682(2) 1.4549(2) 0.06565(11) 0.0163(4) Uani 1 1 d .
H56 H 0.2679 1.5195 0.0359 0.020 Uiso 1 1 calc R
C131 C 1.0867(3) 2.0681(3) 0.38909(16) 0.0354(7) Uani 1 1 d .
H13A H 1.1161 2.0926 0.4392 0.053 Uiso 1 1 calc R
H13B H 1.1108 2.1355 0.3604 0.053 Uiso 1 1 calc R
H13C H 1.1269 2.0055 0.3781 0.053 Uiso 1 1 calc R
C151 C 0.6547(3) 2.0306(3) 0.45573(15) 0.0375(7) Uani 1 1 d .
H15A H 0.5886 2.0687 0.4310 0.056 Uiso 1 1 calc R
H15B H 0.7102 2.0831 0.4947 0.056 Uiso 1 1 calc R
H15C H 0.6135 1.9569 0.4744 0.056 Uiso 1 1 calc R
C181 C 0.8314(2) 1.9908(2) 0.12706(13) 0.0236(5) Uani 1 1 d .
H18A H 0.8307 2.0355 0.0843 0.035 Uiso 1 1 calc R
H18B H 0.9171 1.9765 0.1436 0.035 Uiso 1 1 calc R
H18C H 0.8098 2.0358 0.1637 0.035 Uiso 1 1 calc R
C182 C 0.7692(3) 1.8023(2) 0.05465(13) 0.0251(5) Uani 1 1 d .
H18D H 0.7055 1.7273 0.0429 0.038 Uiso 1 1 calc R
H18E H 0.8540 1.7872 0.0730 0.038 Uiso 1 1 calc R
H18F H 0.7721 1.8476 0.0122 0.038 Uiso 1 1 calc R
C183 C 0.5998(2) 1.8960(2) 0.08176(14) 0.0266(5) Uani 1 1 d .
H18G H 0.6036 1.9426 0.0399 0.040 Uiso 1 1 calc R
H18H H 0.5748 1.9396 0.1178 0.040 Uiso 1 1 calc R
H18I H 0.5362 1.8211 0.0691 0.040 Uiso 1 1 calc R
C231 C 0.3814(3) 1.6468(3) 0.46964(14) 0.0379(7) Uani 1 1 d .
H23A H 0.4594 1.7097 0.4727 0.057 Uiso 1 1 calc R
H23B H 0.4022 1.5812 0.4974 0.057 Uiso 1 1 calc R
H23C H 0.3170 1.6768 0.4882 0.057 Uiso 1 1 calc R
C251 C 0.0614(2) 1.3648(2) 0.28623(14) 0.0277(6) Uani 1 1 d .
H25A H -0.0136 1.3916 0.2616 0.042 Uiso 1 1 calc R
H25B H 0.0423 1.3269 0.3292 0.042 Uiso 1 1 calc R
H25C H 0.0817 1.3083 0.2555 0.042 Uiso 1 1 calc R
C281 C 0.1357(3) 1.7766(3) 0.20644(16) 0.0313(6) Uani 1 1 d .
H28A H 0.0911 1.8396 0.2098 0.047 Uiso 1 1 calc R
H28B H 0.1648 1.7508 0.2537 0.047 Uiso 1 1 calc R
H28C H 0.0768 1.7101 0.1774 0.047 Uiso 1 1 calc R
C282 C 0.2060(3) 1.8702(3) 0.10079(15) 0.0374(7) Uani 1 1 d .
H28D H 0.1475 1.8059 0.0698 0.056 Uiso 1 1 calc R
H28E H 0.2801 1.9035 0.0796 0.056 Uiso 1 1 calc R
H28F H 0.1608 1.9314 0.1072 0.056 Uiso 1 1 calc R
C283 C 0.3476(3) 1.9213(2) 0.22033(16) 0.0303(6) Uani 1 1 d .
H28G H 0.3068 1.9865 0.2250 0.045 Uiso 1 1 calc R
H28H H 0.4237 1.9491 0.1998 0.045 Uiso 1 1 calc R
H28I H 0.3732 1.8915 0.2669 0.045 Uiso 1 1 calc R
C331 C 0.3722(3) 1.2555(3) 0.36601(15) 0.0313(6) Uani 1 1 d .
H33A H 0.2929 1.2450 0.3301 0.047 Uiso 1 1 calc R
H33B H 0.3706 1.3109 0.4036 0.047 Uiso 1 1 calc R
H33C H 0.3788 1.1795 0.3858 0.047 Uiso 1 1 calc R
C351 C 0.7176(3) 1.1870(2) 0.24353(14) 0.0261(5) Uani 1 1 d .
H35A H 0.7833 1.1676 0.2810 0.039 Uiso 1 1 calc R
H35B H 0.7584 1.2249 0.2060 0.039 Uiso 1 1 calc R
H35C H 0.6541 1.1148 0.2242 0.039 Uiso 1 1 calc R
C381 C 0.9985(3) 1.7082(2) 0.41985(15) 0.0317(6) Uani 1 1 d .
H38A H 0.9994 1.7903 0.4092 0.048 Uiso 1 1 calc R
H38B H 1.0518 1.6786 0.3922 0.048 Uiso 1 1 calc R
H38C H 1.0327 1.7034 0.4702 0.048 Uiso 1 1 calc R
C382 C 0.8600(2) 1.5072(2) 0.42371(13) 0.0235(5) Uani 1 1 d .
H38D H 0.8922 1.5088 0.4747 0.035 Uiso 1 1 calc R
H38E H 0.9160 1.4751 0.3992 0.035 Uiso 1 1 calc R
H38F H 0.7724 1.4576 0.4118 0.035 Uiso 1 1 calc R
C383 C 0.7723(3) 1.6841(3) 0.43808(14) 0.0324(6) Uani 1 1 d .
H38G H 0.6837 1.6372 0.4242 0.049 Uiso 1 1 calc R
H38H H 0.7759 1.7655 0.4250 0.049 Uiso 1 1 calc R
H38I H 0.8013 1.6823 0.4892 0.049 Uiso 1 1 calc R

loop_
_atom_site_aniso_label
_atom_site_aniso_U_11
_atom_site_aniso_U_22
_atom_site_aniso_U_33
_atom_site_aniso_U_23
_atom_site_aniso_U_13
_atom_site_aniso_U_12
Ta1 0.01018(4) 0.01112(4) 0.01652(4) -0.00103(3) 0.00202(3) 0.00235(3)
P1 0.0122(3) 0.0147(3) 0.0192(3) -0.0015(2) 0.0016(2) 0.0020(2)
N1 0.0168(10) 0.0174(10) 0.0182(9) -0.0018(8) 0.0041(7) 0.0018(8)
N2 0.0139(9) 0.0161(9) 0.0196(9) -0.0022(8) 0.0046(7) 0.0044(8)
N3 0.0137(9) 0.0134(9) 0.0216(9) -0.0017(8) 0.0010(7) 0.0029(7)
C11 0.0173(11) 0.0096(10) 0.0182(10) 0.0003(8) 0.0008(8) 0.0014(8)
C12 0.0189(11) 0.0144(11) 0.0251(11) 0.0002(9) 0.0055(9) 0.0031(9)
C13 0.0236(13) 0.0149(11) 0.0277(12) 0.0011(10) -0.0029(10) -0.0004(10)
C14 0.0363(15) 0.0178(12) 0.0204(11) -0.0064(10) -0.0030(10) 0.0047(11)
C15 0.0337(14) 0.0168(12) 0.0227(11) -0.0013(10) 0.0053(10) 0.0084(11)
C16 0.0183(11) 0.0163(11) 0.0232(11) 0.0002(9) 0.0034(9) 0.0043(9)
C17 0.0171(11) 0.0173(11) 0.0206(10) -0.0023(9) 0.0034(8) 0.0031(9)
C18 0.0185(11) 0.0154(11) 0.0194(10) -0.0006(9) 0.0062(8) 0.0028(9)
C21 0.0142(11) 0.0167(11) 0.0217(10) 0.0010(9) 0.0052(8) 0.0061(9)
C22 0.0169(11) 0.0188(12) 0.0229(11) -0.0017(9) 0.0023(9) 0.0051(9)
C23 0.0254(13) 0.0290(14) 0.0211(11) 0.0009(10) 0.0067(9) 0.0092(11)
C24 0.0253(13) 0.0282(14) 0.0241(12) 0.0064(10) 0.0101(10) 0.0069(11)
C25 0.0167(11) 0.0196(12) 0.0281(12) 0.0031(10) 0.0065(9) 0.0053(9)
C26 0.0140(11) 0.0204(12) 0.0224(11) -0.0006(9) 0.0039(8) 0.0064(9)
C27 0.0170(11) 0.0202(12) 0.0199(10) -0.0010(9) 0.0040(8) 0.0054(9)
C28 0.0195(12) 0.0215(12) 0.0255(11) 0.0006(10) 0.0020(9) 0.0089(10)
C31 0.0133(10) 0.0142(10) 0.0179(10) -0.0006(8) -0.0007(8) 0.0034(8)
C32 0.0164(11) 0.0209(12) 0.0203(10) 0.0022(9) 0.0027(8) 0.0063(9)
C33 0.0158(11) 0.0232(12) 0.0253(11) 0.0059(10) 0.0036(9) 0.0045(10)
C34 0.0203(12) 0.0153(11) 0.0265(12) 0.0053(10) 0.0001(9) 0.0033(9)
C35 0.0181(11) 0.0160(11) 0.0224(11) 0.0021(9) 0.0004(9) 0.0045(9)
C36 0.0128(10) 0.0155(11) 0.0213(10) 0.0008(9) 0.0024(8) 0.0037(9)
C37 0.0137(11) 0.0153(11) 0.0219(11) -0.0003(9) 0.0006(8) 0.0028(9)
C38 0.0228(12) 0.0190(12) 0.0222(11) -0.0016(10) -0.0036(9) 0.0073(10)
C41 0.0151(11) 0.0182(11) 0.0159(9) 0.0009(9) 0.0029(8) 0.0060(9)
C42 0.0157(11) 0.0208(12) 0.0209(10) 0.0006(9) 0.0044(8) 0.0038(9)
C43 0.0216(12) 0.0187(12) 0.0277(12) 0.0003(10) 0.0080(9) 0.0068(10)
C44 0.0221(13) 0.0249(13) 0.0316(13) 0.0041(11) 0.0094(10) 0.0114(11)
C45 0.0136(11) 0.0287(13) 0.0252(11) 0.0031(10) 0.0042(9) 0.0035(10)
C46 0.0159(11) 0.0203(12) 0.0196(10) -0.0004(9) 0.0031(8) 0.0040(9)
C51 0.0135(10) 0.0149(11) 0.0191(10) -0.0030(9) 0.0039(8) 0.0038(9)
C52 0.0160(11) 0.0165(11) 0.0214(10) -0.0031(9) 0.0025(8) 0.0042(9)
C53 0.0136(11) 0.0234(12) 0.0223(11) -0.0058(10) 0.0020(8) 0.0043(9)
C54 0.0135(11) 0.0207(12) 0.0291(12) -0.0040(10) 0.0068(9) -0.0012(9)
C55 0.0212(12) 0.0180(12) 0.0267(12) 0.0022(10) 0.0068(9) 0.0042(10)
C56 0.0152(11) 0.0168(11) 0.0174(10) -0.0031(9) 0.0039(8) 0.0041(9)
C131 0.0220(14) 0.0291(15) 0.0443(16) 0.0029(13) -0.0057(12) -0.0049(12)
C151 0.0463(18) 0.0396(18) 0.0299(14) -0.0091(13) 0.0086(13) 0.0163(15)
C181 0.0244(13) 0.0180(12) 0.0268(12) 0.0011(10) 0.0083(10) -0.0007(10)
C182 0.0285(14) 0.0219(13) 0.0259(12) 0.0000(10) 0.0098(10) 0.0044(11)
C183 0.0229(13) 0.0286(14) 0.0295(13) 0.0067(11) 0.0056(10) 0.0081(11)
C231 0.0475(19) 0.0395(17) 0.0215(12) -0.0025(12) 0.0066(12) 0.0001(14)
C251 0.0199(13) 0.0268(14) 0.0346(14) 0.0047(11) 0.0079(10) 0.0000(11)
C281 0.0236(14) 0.0292(15) 0.0461(16) -0.0011(13) 0.0107(12) 0.0130(12)
C282 0.0453(18) 0.0366(17) 0.0349(15) 0.0051(13) 0.0014(13) 0.0244(15)
C283 0.0253(14) 0.0217(13) 0.0440(16) -0.0061(12) 0.0034(12) 0.0088(11)
C331 0.0223(13) 0.0339(15) 0.0386(15) 0.0115(13) 0.0102(11) 0.0052(12)
C351 0.0291(14) 0.0169(12) 0.0347(13) 0.0007(11) 0.0090(11) 0.0084(11)
C381 0.0302(15) 0.0202(13) 0.0357(14) -0.0041(11) -0.0124(11) 0.0038(11)
C382 0.0252(13) 0.0220(12) 0.0223(11) 0.0023(10) -0.0009(9) 0.0085(10)
C383 0.0449(17) 0.0337(16) 0.0226(12) -0.0018(11) 0.0010(11) 0.0225(14)

loop_
_atom_type_symbol
_atom_type_description
_atom_type_scat_dispersion_real
_atom_type_scat_dispersion_imag
_atom_type_scat_source
C C 0.0033 0.0016 'International Tables Vol C Tables 4.2.6.8 and 6.1.1.4'
H H 0.0000 0.0000 'International Tables Vol C Tables 4.2.6.8 and 6.1.1.4'
N N 0.0061 0.0033 'International Tables Vol C Tables 4.2.6.8 and 6.1.1.4'
P P 0.1023 0.0942 'International Tables Vol C Tables 4.2.6.8 and 6.1.1.4'
Ta Ta -0.7052 6.5227 'International Tables Vol C Tables 4.2.6.8 and 6.1.1.4'

loop_
_geom_angle_atom_site_label_1
_geom_angle_atom_site_label_2
_geom_angle_atom_site_label_3
_geom_angle
N3 Ta1 N1 103.07(8)
N3 Ta1 N2 122.68(8)
N1 Ta1 N2 106.97(8)
N3 Ta1 C17 103.59(8)
N1 Ta1 C17 39.25(8)
N2 Ta1 C17 130.19(8)
N3 Ta1 P1 106.41(6)
N1 Ta1 P1 124.97(6)
N2 Ta1 P1 94.56(6)
C17 Ta1 P1 88.62(6)
C41 P1 C51 102.90(10)
C41 P1 Ta1 112.01(7)
C51 P1 Ta1 104.45(7)
C11 N1 C17 130.6(2)
C11 N1 Ta1 133.44(15)
C17 N1 Ta1 78.94(13)
C21 N2 C27 116.76(18)
C21 N2 Ta1 118.91(14)
C27 N2 Ta1 123.26(14)
C31 N3 C37 114.52(18)
C31 N3 Ta1 119.44(14)
C37 N3 Ta1 122.79(14)
C12 C11 N1 122.6(2)
C12 C11 C16 118.8(2)
N1 C11 C16 118.6(2)
C11 C12 C13 120.4(2)
C14 C13 C12 119.4(2)
C14 C13 C131 121.2(2)
C12 C13 C131 119.4(3)
C13 C14 C15 121.3(2)
C16 C15 C14 118.9(2)
C16 C15 C151 120.2(2)
C14 C15 C151 120.8(2)
C15 C16 C11 121.2(2)
H17 C17 N1 113.4(15)
H17 C17 C18 109.5(15)
N1 C17 C18 118.7(2)
H17 C17 Ta1 112.2(15)
N1 C17 Ta1 61.81(11)
C18 C17 Ta1 132.81(16)
C183 C18 C182 109.3(2)
C183 C18 C181 108.8(2)
C182 C18 C181 108.51(19)
C183 C18 C17 112.12(19)
C182 C18 C17 108.6(2)
C181 C18 C17 109.39(19)
C26 C21 C22 119.4(2)
C26 C21 N2 122.1(2)
C22 C21 N2 118.5(2)
C23 C22 C21 120.9(2)
C24 C23 C22 118.3(2)
C24 C23 C231 121.4(2)
C22 C23 C231 120.2(2)
C25 C24 C23 122.1(2)
C24 C25 C26 118.7(2)
C24 C25 C251 121.2(2)
C26 C25 C251 120.2(2)
C21 C26 C25 120.6(2)
N2 C27 C28 118.33(19)
C283 C28 C282 109.9(2)
C283 C28 C281 109.0(2)
C282 C28 C281 108.6(2)
C283 C28 C27 110.8(2)
C282 C28 C27 106.3(2)
C281 C28 C27 112.1(2)
C32 C31 C36 119.4(2)
C32 C31 N3 121.4(2)
C36 C31 N3 119.2(2)
C31 C32 C33 120.4(2)
C34 C33 C32 119.0(2)
C34 C33 C331 120.5(2)
C32 C33 C331 120.4(2)
C33 C34 C35 121.7(2)
C36 C35 C34 118.4(2)
C36 C35 C351 120.1(2)
C34 C35 C351 121.5(2)
C35 C36 C31 121.1(2)
N3 C37 C38 116.56(19)
C383 C38 C382 110.1(2)
C383 C38 C381 110.3(2)
C382 C38 C381 108.0(2)
C383 C38 C37 110.6(2)
C382 C38 C37 112.3(2)
C381 C38 C37 105.4(2)
C46 C41 C42 117.7(2)
C46 C41 P1 121.72(18)
C42 C41 P1 120.38(17)
C43 C42 C41 121.3(2)
C42 C43 C44 120.5(2)
C45 C44 C43 119.3(2)
C44 C45 C46 120.5(2)
C45 C46 C41 120.7(2)
C56 C51 C52 117.8(2)
C56 C51 P1 117.32(17)
C52 C51 P1 124.92(17)
C55 C52 C51 121.1(2)
C54 C53 C56 120.5(2)
C53 C54 C55 119.5(2)
C52 C55 C54 120.3(2)
C53 C56 C51 120.9(2)

loop_
_geom_bond_atom_site_label_1
_geom_bond_atom_site_label_2
_geom_bond_distance
Ta1 N3 1.9656(19)
Ta1 N1 1.976(2)
Ta1 N2 1.9914(19)
Ta1 C17 2.200(2)
Ta1 P1 2.5312(6)
P1 C41 1.831(2)
P1 C51 1.841(2)
N1 C11 1.401(3)
N1 C17 1.418(3)
N2 C21 1.433(3)
N2 C27 1.473(3)
N3 C31 1.443(3)
N3 C37 1.487(3)
C11 C12 1.397(3)
C11 C16 1.407(3)
C12 C13 1.399(3)
C13 C14 1.389(4)
C13 C131 1.510(4)
C14 C15 1.391(4)
C15 C16 1.387(3)
C15 C151 1.515(4)
C17 H17 1.015(17)
C17 C18 1.546(3)
C18 C183 1.524(3)
C18 C182 1.531(3)
C18 C181 1.541(3)
C21 C26 1.394(3)
C21 C22 1.398(3)
C22 C23 1.394(3)
C23 C24 1.391(4)
C23 C231 1.507(4)
C24 C25 1.391(4)
C25 C26 1.395(3)
C25 C251 1.501(3)
C27 C28 1.551(3)
C28 C283 1.526(4)
C28 C282 1.531(4)
C28 C281 1.538(4)
C31 C32 1.387(3)
C31 C36 1.399(3)
C32 C33 1.399(3)
C33 C34 1.384(4)
C33 C331 1.508(3)
C34 C35 1.395(3)
C35 C36 1.388(3)
C35 C351 1.506(3)
C37 C38 1.547(3)
C38 C383 1.520(4)
C38 C382 1.540(3)
C38 C381 1.543(4)
C41 C46 1.402(3)
C41 C42 1.407(3)
C42 C43 1.383(3)
C43 C44 1.389(4)
C44 C45 1.387(4)
C45 C46 1.398(3)
C51 C56 1.403(3)
C51 C52 1.408(3)
C52 C55 1.385(3)
C53 C54 1.384(3)
C53 C56 1.393(3)
C54 C55 1.395(3)
